data_7057424
loop_
_publ_author_name
'Il&#x2019;in, Mikhail'
'Bolotin, Dmitrii S.'
'Suslonov, Vitalii V.'
'Kukushkin, Vadim Yu.'

_publ_section_title
;
 Facile Selective Synthesis of 2-Methyl-5-amino-1,2,4-oxadiazolium
 Bromides as Further Targets for Nucleophilic Additions
;
_journal_name_full 'New Journal of Chemistry'
_journal_paper_doi 10.1039/C8NJ01682H
_journal_year 2018
_chemical_formula_moiety 'C14 H17 N3 O'
_chemical_formula_sum 'C14 H17 N3 O'
_chemical_formula_weight 243.30
_space_group_crystal_system monoclinic
_space_group_IT_number 14
_space_group_name_Hall '-P 2yn'
_space_group_name_H-M_alt 'P 1 21/n 1'
_symmetry_space_group_name_Hall '-P 2yn'
_symmetry_space_group_name_H-M 'P 1 21/n 1'
_atom_sites_solution_hydrogens geom
_atom_sites_solution_primary iterative
_audit_creation_date 2018-03-30
_audit_creation_method
;
Olex2 1.2
(compiled 2017.08.10 svn.r3458 for OlexSys, GUI svn.r5381)
;
_audit_update_record
;
2018-04-02 deposited with the CCDC.
2018-05-02 downloaded from the CCDC.
;
_cell_angle_alpha 90
_cell_angle_beta 91.401(7)
_cell_angle_gamma 90
_cell_formula_units_Z 4
_cell_length_a 5.8808(4)
_cell_length_b 12.3009(8)
_cell_length_c 17.6105(11)
_cell_measurement_reflns_used 2284
_cell_measurement_temperature 100(2)
_cell_measurement_theta_max 29.9550
_cell_measurement_theta_min 3.3160
_cell_volume 1273.55(14)
_computing_cell_refinement
;
CrysAlisPro, Agilent Technologies,
Version 1.171.36.32 (release 02-08-2013 CrysAlis171 .NET)
(compiled Aug  2 2013,16:46:58)
;
_computing_data_collection
;
CrysAlisPro, Agilent Technologies,
Version 1.171.36.32 (release 02-08-2013 CrysAlis171 .NET)
(compiled Aug  2 2013,16:46:58)
;
_computing_data_reduction
;
CrysAlisPro, Agilent Technologies,
Version 1.171.36.32 (release 02-08-2013 CrysAlis171 .NET)
(compiled Aug  2 2013,16:46:58)
;
_computing_molecular_graphics 'Olex2 (Dolomanov et al., 2009)'
_computing_publication_material 'Olex2 (Dolomanov et al., 2009)'
_computing_structure_refinement 'ShelXL (Sheldrick, 2015)'
_computing_structure_solution
;
Superflip (Palatinus & Chapuis, 2007;Palatinus & van der Lee, 2008;
Palatinus et al., 2012)
;
_diffrn_ambient_temperature 100(2)
_diffrn_detector_area_resol_mean 16.2096
_diffrn_measured_fraction_theta_full 0.999
_diffrn_measured_fraction_theta_max 0.999
_diffrn_measurement_details
;
#__ type_ start__ end____ width___ exp.time_
  1 omega  -85.00  -54.00   1.0000   62.0000
omega____ theta____ kappa____ phi______ frames
    -      -22.4241  134.0000  175.0000 31

#__ type_ start__ end____ width___ exp.time_
  2 omega   66.00   99.00   1.0000   62.0000
omega____ theta____ kappa____ phi______ frames
    -       23.3616  178.0000   30.0000 33

#__ type_ start__ end____ width___ exp.time_
  3 omega   -5.00   93.00   1.0000   62.0000
omega____ theta____ kappa____ phi______ frames
    -       23.3616   77.0000 -150.0000 98

#__ type_ start__ end____ width___ exp.time_
  4 omega  -48.00   28.00   1.0000   62.0000
omega____ theta____ kappa____ phi______ frames
    -       23.3616    0.0000   60.0000 76

#__ type_ start__ end____ width___ exp.time_
  5 omega   -7.00   37.00   1.0000   62.0000
omega____ theta____ kappa____ phi______ frames
    -       23.3616   77.0000  150.0000 44

#__ type_ start__ end____ width___ exp.time_
  6 omega   57.00   93.00   1.0000   62.0000
omega____ theta____ kappa____ phi______ frames
    -       23.3616   77.0000  150.0000 36

#__ type_ start__ end____ width___ exp.time_
  7 omega  -24.00   26.00   1.0000   62.0000
omega____ theta____ kappa____ phi______ frames
    -       23.3616  -99.0000   30.0000 50
;
_diffrn_measurement_device_type 'Xcalibur, Eos'
_diffrn_measurement_method '\w scans'
_diffrn_orient_matrix_UB_11 -0.0059737000
_diffrn_orient_matrix_UB_12 0.0356990000
_diffrn_orient_matrix_UB_13 -0.0314986000
_diffrn_orient_matrix_UB_21 -0.0018248000
_diffrn_orient_matrix_UB_22 0.0452952000
_diffrn_orient_matrix_UB_23 0.0250339000
_diffrn_orient_matrix_UB_31 0.1205114000
_diffrn_orient_matrix_UB_32 0.0024671000
_diffrn_orient_matrix_UB_33 -0.0002775000
_diffrn_radiation_monochromator graphite
_diffrn_radiation_type MoK\a
_diffrn_radiation_wavelength 0.71073
_diffrn_reflns_av_R_equivalents 0.0370
_diffrn_reflns_av_unetI/netI 0.0419
_diffrn_reflns_Laue_measured_fraction_full 0.999
_diffrn_reflns_Laue_measured_fraction_max 0.999
_diffrn_reflns_limit_h_max 7
_diffrn_reflns_limit_h_min -7
_diffrn_reflns_limit_k_max 15
_diffrn_reflns_limit_k_min -13
_diffrn_reflns_limit_l_max 22
_diffrn_reflns_limit_l_min -22
_diffrn_reflns_number 8991
_diffrn_reflns_point_group_measured_fraction_full 0.999
_diffrn_reflns_point_group_measured_fraction_max 0.999
_diffrn_reflns_theta_full 25.242
_diffrn_reflns_theta_max 27.498
_diffrn_reflns_theta_min 2.845
_diffrn_source 'Enhance (Mo) X-ray Source'
_exptl_absorpt_coefficient_mu 0.083
_exptl_absorpt_correction_T_max 1.00000
_exptl_absorpt_correction_T_min 0.74001
_exptl_absorpt_correction_type multi-scan
_exptl_absorpt_process_details
;
CrysAlisPro, Agilent Technologies,
Version 1.171.36.32 (release 02-08-2013 CrysAlis171 .NET)
(compiled Aug  2 2013,16:46:58)
Empirical absorption correction using spherical harmonics,
 implemented in SCALE3 ABSPACK scaling algorithm.
;
_exptl_crystal_colour 'clear colourless'
_exptl_crystal_colour_lustre clear
_exptl_crystal_colour_primary colourless
_exptl_crystal_density_diffrn 1.269
_exptl_crystal_description plate
_exptl_crystal_F_000 520
_exptl_crystal_size_max 0.34
_exptl_crystal_size_mid 0.28
_exptl_crystal_size_min 0.19
_refine_diff_density_max 0.243
_refine_diff_density_min -0.249
_refine_diff_density_rms 0.046
_refine_ls_extinction_method none
_refine_ls_goodness_of_fit_ref 1.040
_refine_ls_hydrogen_treatment constr
_refine_ls_matrix_type full
_refine_ls_number_parameters 163
_refine_ls_number_reflns 2922
_refine_ls_number_restraints 0
_refine_ls_restrained_S_all 1.040
_refine_ls_R_factor_all 0.0592
_refine_ls_R_factor_gt 0.0431
_refine_ls_shift/su_max 0.000
_refine_ls_shift/su_mean 0.000
_refine_ls_structure_factor_coef Fsqd
_refine_ls_weighting_details 'w=1/[\s^2^(Fo^2^)+(0.0391P)^2^+0.4339P] where P=(Fo^2^+2Fc^2^)/3'
_refine_ls_weighting_scheme calc
_refine_ls_wR_factor_gt 0.0942
_refine_ls_wR_factor_ref 0.1026
_reflns_Friedel_coverage 0.000
_reflns_number_gt 2352
_reflns_number_total 2922
_reflns_threshold_expression 'I > 2\s(I)'
_cod_data_source_file c8nj01682h2.cif
_cod_data_source_block 17
_cod_original_cell_volume 1273.55(15)
_cod_database_code 7057424
_shelx_shelxl_version_number 2014/7
_chemical_oxdiff_formula 'N3 O Br C13'
_shelx_space_group_comment
;
The symmetry employed for this shelxl refinement is uniquely defined
by the following loop, which should always be used as a source of
symmetry information in preference to the above space-group names.
They are only intended as comments.
;
_shelx_estimated_absorpt_t_max 0.984
_shelx_estimated_absorpt_t_min 0.972
_reflns_odcompleteness_completeness 99.88
_reflns_odcompleteness_iscentric 1
_reflns_odcompleteness_theta 28.51
_olex2_refinement_description
;
1. Fixed Uiso
 At 1.2 times of:
  All C(H) groups, All C(H,H) groups, All N(H) groups
2.a Ternary CH refined with riding coordinates:
 C9(H9)
2.b Secondary CH2 refined with riding coordinates:
 C12(H12A,H12B), C10(H10A,H10B), C14(H14A,H14B), C13(H13A,H13B), C11(H11A,H11B)
2.c Aromatic/amide H refined with riding coordinates:
 N3(H3), C4(H4), C8(H8), C7(H7), C5(H5), C6(H6)
;
_olex2_submission_special_instructions 'No special instructions were received'

loop_
_space_group_symop_operation_xyz
'x, y, z'
'-x+1/2, y+1/2, -z+1/2'
'-x, -y, -z'
'x-1/2, -y-1/2, z-1/2'

loop_
_atom_site_label
_atom_site_type_symbol
_atom_site_fract_x
_atom_site_fract_y
_atom_site_fract_z
_atom_site_U_iso_or_equiv
_atom_site_adp_type
_atom_site_occupancy
_atom_site_site_symmetry_order
_atom_site_calc_flag
_atom_site_refinement_flags_posn
N2 N 1.16682(18) 0.53065(9) 0.37300(6) 0.0159(3) Uani 1 1 d .
N3 N 1.35010(19) 0.63940(9) 0.46793(6) 0.0163(3) Uani 1 1 d .
H3 H 1.4865 0.6200 0.4535 0.020 Uiso 1 1 calc R
N1 N 0.80323(18) 0.56139(10) 0.40930(6) 0.0165(3) Uani 1 1 d .
C2 C 1.1700(2) 0.59535(11) 0.43263(7) 0.0145(3) Uani 1 1 d .
C1 C 0.9384(2) 0.51337(11) 0.36145(7) 0.0149(3) Uani 1 1 d .
C3 C 0.8510(2) 0.44441(11) 0.29855(7) 0.0153(3) Uani 1 1 d .
C9 C 1.3323(2) 0.71883(11) 0.52984(7) 0.0152(3) Uani 1 1 d .
H9 H 1.2168 0.6920 0.5661 0.018 Uiso 1 1 calc R
C4 C 0.6332(2) 0.46007(12) 0.26652(8) 0.0184(3) Uani 1 1 d .
H4 H 0.5351 0.5138 0.2864 0.022 Uiso 1 1 calc R
C8 C 0.9926(2) 0.36420(11) 0.26952(8) 0.0181(3) Uani 1 1 d .
H8 H 1.1405 0.3538 0.2912 0.022 Uiso 1 1 calc R
C12 C 1.4737(2) 0.92170(12) 0.60669(8) 0.0198(3) Uani 1 1 d .
H12A H 1.5885 0.9512 0.5720 0.024 Uiso 1 1 calc R
H12B H 1.4602 0.9727 0.6499 0.024 Uiso 1 1 calc R
C7 C 0.9187(3) 0.29943(12) 0.20922(8) 0.0210(3) Uani 1 1 d .
H7 H 1.0145 0.2440 0.1903 0.025 Uiso 1 1 calc R
C5 C 0.5620(2) 0.39621(12) 0.20533(8) 0.0210(3) Uani 1 1 d .
H5 H 0.4153 0.4074 0.1829 0.025 Uiso 1 1 calc R
C10 C 1.2559(3) 0.82994(12) 0.49988(8) 0.0206(3) Uani 1 1 d .
H10A H 1.1040 0.8232 0.4748 0.025 Uiso 1 1 calc R
H10B H 1.3638 0.8557 0.4616 0.025 Uiso 1 1 calc R
C6 C 0.7026(3) 0.31625(12) 0.17657(8) 0.0219(3) Uani 1 1 d .
H6 H 0.6519 0.2730 0.1348 0.026 Uiso 1 1 calc R
C14 C 1.5615(2) 0.72707(12) 0.57198(8) 0.0197(3) Uani 1 1 d .
H14A H 1.6801 0.7485 0.5359 0.024 Uiso 1 1 calc R
H14B H 1.6033 0.6552 0.5934 0.024 Uiso 1 1 calc R
C13 C 1.5517(3) 0.81095(12) 0.63619(8) 0.0213(3) Uani 1 1 d .
H13A H 1.4454 0.7853 0.6751 0.026 Uiso 1 1 calc R
H13B H 1.7043 0.8181 0.6607 0.026 Uiso 1 1 calc R
C11 C 1.2448(3) 0.91285(12) 0.56451(8) 0.0226(3) Uani 1 1 d .
H11A H 1.2017 0.9848 0.5435 0.027 Uiso 1 1 calc R
H11B H 1.1267 0.8905 0.6004 0.027 Uiso 1 1 calc R
O1 O 0.96162(15) 0.61835(8) 0.45918(5) 0.0166(2) Uani 1 1 d .

loop_
_atom_site_aniso_label
_atom_site_aniso_U_11
_atom_site_aniso_U_22
_atom_site_aniso_U_33
_atom_site_aniso_U_23
_atom_site_aniso_U_13
_atom_site_aniso_U_12
N2 0.0143(6) 0.0151(6) 0.0184(6) -0.0010(5) -0.0001(4) 0.0010(5)
N3 0.0123(5) 0.0161(6) 0.0204(6) -0.0042(5) 0.0012(4) 0.0010(5)
N1 0.0144(5) 0.0169(6) 0.0180(6) -0.0024(5) -0.0025(4) -0.0012(5)
C2 0.0145(6) 0.0124(6) 0.0165(6) 0.0024(5) 0.0016(5) 0.0025(5)
C1 0.0152(6) 0.0129(7) 0.0167(6) 0.0042(5) 0.0001(5) 0.0004(5)
C3 0.0161(6) 0.0146(7) 0.0151(6) 0.0020(5) 0.0004(5) -0.0027(6)
C9 0.0157(6) 0.0136(7) 0.0162(6) -0.0005(5) 0.0003(5) 0.0007(5)
C4 0.0174(7) 0.0187(7) 0.0193(7) 0.0022(6) 0.0022(5) -0.0006(6)
C8 0.0186(7) 0.0170(7) 0.0188(7) 0.0018(5) -0.0005(5) 0.0006(6)
C12 0.0228(7) 0.0159(7) 0.0208(7) -0.0039(5) -0.0005(5) 0.0000(6)
C7 0.0257(8) 0.0168(7) 0.0205(7) -0.0007(6) 0.0018(6) 0.0006(6)
C5 0.0173(7) 0.0246(8) 0.0210(7) 0.0030(6) -0.0021(5) -0.0051(6)
C10 0.0251(8) 0.0160(7) 0.0203(7) -0.0002(6) -0.0045(5) 0.0037(6)
C6 0.0280(8) 0.0196(8) 0.0181(7) -0.0007(6) -0.0017(6) -0.0074(6)
C14 0.0183(7) 0.0161(7) 0.0243(7) -0.0022(6) -0.0049(5) 0.0048(6)
C13 0.0253(7) 0.0179(7) 0.0205(7) -0.0014(6) -0.0063(6) 0.0010(6)
C11 0.0262(8) 0.0161(7) 0.0253(7) -0.0028(6) -0.0042(6) 0.0062(6)
O1 0.0137(5) 0.0171(5) 0.0189(5) -0.0039(4) 0.0001(4) 0.0000(4)

loop_
_atom_type_symbol
_atom_type_description
_atom_type_scat_dispersion_real
_atom_type_scat_dispersion_imag
_atom_type_scat_source
C C 0.0033 0.0016 'International Tables Vol C Tables 4.2.6.8 and 6.1.1.4'
H H 0.0000 0.0000 'International Tables Vol C Tables 4.2.6.8 and 6.1.1.4'
N N 0.0061 0.0033 'International Tables Vol C Tables 4.2.6.8 and 6.1.1.4'
O O 0.0106 0.0060 'International Tables Vol C Tables 4.2.6.8 and 6.1.1.4'

loop_
_geom_angle_atom_site_label_1
_geom_angle_atom_site_label_2
_geom_angle_atom_site_label_3
_geom_angle
C2 N2 C1 101.94(11)
C2 N3 C9 123.18(11)
C1 N1 O1 102.52(10)
N2 C2 N3 127.90(12)
N2 C2 O1 114.00(12)
N3 C2 O1 118.10(12)
N2 C1 C3 121.49(11)
N1 C1 N2 116.21(12)
N1 C1 C3 122.30(12)
C4 C3 C1 121.42(12)
C8 C3 C1 118.72(12)
C8 C3 C4 119.84(13)
N3 C9 C10 111.35(11)
N3 C9 C14 109.08(11)
C14 C9 C10 110.93(12)
C5 C4 C3 119.34(13)
C7 C8 C3 120.48(13)
C13 C12 C11 110.90(12)
C8 C7 C6 119.61(13)
C6 C5 C4 120.83(13)
C9 C10 C11 110.89(11)
C5 C6 C7 119.89(13)
C9 C14 C13 110.77(11)
C12 C13 C14 111.50(11)
C12 C11 C10 110.91(12)
C2 O1 N1 105.33(9)

loop_
_geom_bond_atom_site_label_1
_geom_bond_atom_site_label_2
_geom_bond_distance
N2 C2 1.3174(17)
N2 C1 1.3702(17)
N3 C2 1.3303(17)
N3 C9 1.4695(17)
N1 C1 1.3129(17)
N1 O1 1.4457(14)
C2 O1 1.3522(16)
C1 C3 1.4776(19)
C3 C4 1.3998(19)
C3 C8 1.3961(19)
C9 C10 1.5288(19)
C9 C14 1.5262(18)
C4 C5 1.390(2)
C8 C7 1.3888(19)
C12 C13 1.525(2)
C12 C11 1.525(2)
C7 C6 1.398(2)
C5 C6 1.388(2)
C10 C11 1.5308(19)
C14 C13 1.5329(19)
